data_4035320
loop_
_publ_author_name
'Iwasaki, Takanori'
'Min, Xin'
'Fukuoka, Asuka'
'Zhu, Longzhi'
'Qiu, Renhua'
'Yang, Tao'
'Ehara, Masahiro'
'Sudalai, Arumugam'
'Kambe, Nobuaki'

_publ_section_title
;
 Ni-Catalyzed Dimerization and Hydroperfluoroarylation of 1,3-Dienes.
;
_journal_issue 16
_journal_name_full 'The Journal of organic chemistry'
_journal_page_first 9267
_journal_page_last 9277
_journal_paper_doi 10.1021/acs.joc.8b01266
_journal_volume 83
_journal_year 2018
_chemical_formula_moiety 'C20 H18 F4'
_chemical_formula_sum 'C20 H18 F4'
_chemical_formula_weight 334.36
_chemical_melting_point 324
_space_group_crystal_system monoclinic
_space_group_IT_number 13
_space_group_name_Hall '-P 2yc'
_space_group_name_H-M_alt 'P 1 2/c 1'
_atom_sites_solution_hydrogens geom
_atom_sites_solution_primary direct
_atom_sites_solution_secondary difmap
_cell_angle_alpha 90.0000
_cell_angle_beta 95.7060(19)
_cell_angle_gamma 90.0000
_cell_formula_units_Z 4
_cell_length_a 13.0228(4)
_cell_length_b 5.7000(2)
_cell_length_c 22.0772(8)
_cell_measurement_reflns_used 14920
_cell_measurement_temperature 123
_cell_measurement_theta_max 71.72
_cell_measurement_theta_min 3.41
_cell_volume 1630.67(10)
_computing_cell_refinement 'RAPID AUTO'
_computing_data_collection 'RAPID AUTO (Rigaku, ????)'
_computing_data_reduction 'RAPID AUTO'
_computing_molecular_graphics 'CrystalStructure 4.1'
_computing_publication_material 'CrystalStructure 4.1 (Rigaku, 2014)'
_computing_structure_refinement 'SHELXL97 (Sheldrick, 2008)'
_computing_structure_solution 'Il Milione (Burla, et al., 2007)'
_diffrn_ambient_temperature 123
_diffrn_detector_area_resol_mean 10.000
_diffrn_measured_fraction_theta_full 0.987
_diffrn_measured_fraction_theta_max 0.987
_diffrn_measurement_device_type 'Rigaku R-AXIS RAPID'
_diffrn_measurement_method \w
_diffrn_radiation_type 'Cu K\a'
_diffrn_radiation_wavelength 1.54187
_diffrn_reflns_av_R_equivalents 0.0862
_diffrn_reflns_Laue_measured_fraction_full 0.000
_diffrn_reflns_Laue_measured_fraction_max 0.000
_diffrn_reflns_limit_h_max 15
_diffrn_reflns_limit_h_min -15
_diffrn_reflns_limit_k_max 7
_diffrn_reflns_limit_k_min -6
_diffrn_reflns_limit_l_max 26
_diffrn_reflns_limit_l_min -26
_diffrn_reflns_number 27328
_diffrn_reflns_point_group_measured_fraction_full 0.000
_diffrn_reflns_point_group_measured_fraction_max 0.000
_diffrn_reflns_theta_full 71.820
_diffrn_reflns_theta_max 71.820
_diffrn_reflns_theta_min 4.025
_diffrn_standards_number 0
_exptl_absorpt_coefficient_mu 0.933
_exptl_absorpt_correction_T_max 0.954
_exptl_absorpt_correction_T_min 0.732
_exptl_absorpt_correction_type multi-scan
_exptl_absorpt_process_details 'ABSCOR (Rigaku, 1995)'
_exptl_crystal_colour colorless
_exptl_crystal_density_diffrn 1.362
_exptl_crystal_density_method 'not measured'
_exptl_crystal_description needle
_exptl_crystal_F_000 696.00
_exptl_crystal_size_max 0.640
_exptl_crystal_size_mid 0.100
_exptl_crystal_size_min 0.050
_refine_diff_density_max 0.50
_refine_diff_density_min -0.41
_refine_ls_extinction_method none
_refine_ls_goodness_of_fit_ref 1.116
_refine_ls_hydrogen_treatment constr
_refine_ls_number_parameters 236
_refine_ls_number_reflns 3154
_refine_ls_number_restraints 34
_refine_ls_R_factor_all 0.1354
_refine_ls_R_factor_gt 0.1007
_refine_ls_shift/su_max 0.000
_refine_ls_structure_factor_coef Fsqd
_refine_ls_weighting_details 'w = 1/[\s^2^(Fo^2^)+(0.1804P)^2^+0.0315P] where P=(Fo^2^+2Fc^2^)/3'
_refine_ls_weighting_scheme calc
_refine_ls_wR_factor_gt 0.2756
_refine_ls_wR_factor_ref 0.3210
_reflns_number_gt 1776
_reflns_number_total 3154
_reflns_threshold_expression F^2^>2.0\s(F^2^)
_cod_data_source_file jo8b01266_si_002.cif
_cod_data_source_block 3c
_cod_original_cell_volume 1630.66(10)
_cod_database_code 4035320

loop_
_symmetry_equiv_pos_site_id
_space_group_symop_operation_xyz
1 +X,+Y,+Z
2 -X,+Y,1/2-Z
3 -X,-Y,-Z
4 +X,-Y,1/2+Z

loop_
_atom_site_label
_atom_site_type_symbol
_atom_site_fract_x
_atom_site_fract_y
_atom_site_fract_z
_atom_site_U_iso_or_equiv
_atom_site_adp_type
_atom_site_occupancy
_atom_site_site_symmetry_multiplicity
_atom_site_calc_flag
_atom_site_refinement_flags
F1 F 0.23090(19) -0.2750(4) 0.14131(10) 0.0688(8) Uani 1 4 d .
F2 F 0.38667(18) -0.2624(4) 0.22749(10) 0.0594(7) Uani 1 4 d .
F3 F 0.25611(17) 0.4456(4) 0.30210(10) 0.0599(7) Uani 1 4 d .
F4 F 0.10018(18) 0.4298(5) 0.21642(11) 0.0713(8) Uani 1 4 d .
C1 C -0.0820(7) -0.1611(17) 0.1702(5) 0.070(3) Uani 0.643(17) 4 d .
C2 C -0.0272(5) -0.0048(16) 0.1547(3) 0.119(3) Uani 1 4 d .
C3 C 0.0641(4) 0.0593(11) 0.1288(2) 0.0790(15) Uani 1 4 d .
C4 C 0.0601(6) 0.231(2) 0.0793(4) 0.061(2) Uani 0.643(17) 4 d .
C5 C 0.1541(4) 0.2587(11) 0.0459(2) 0.0773(15) Uani 1 4 d .
C6 C 0.1534(4) 0.4058(15) -0.0062(3) 0.133(3) Uani 1 4 d .
C7 C 0.2406(4) 0.4589(10) -0.0384(2) 0.0773(14) Uani 1 4 d .
C8 C 0.3010(5) 0.6328(11) -0.0299(3) 0.107(2) Uani 1 4 d .
C9 C 0.1582(3) 0.0741(8) 0.17508(18) 0.0595(11) Uani 1 4 d .
C10 C 0.2355(3) -0.0932(7) 0.18063(17) 0.0566(11) Uani 1 4 d .
C11 C 0.3164(3) -0.0868(7) 0.22604(17) 0.0509(10) Uani 1 4 d .
C12 C 0.3283(3) 0.0925(6) 0.26889(17) 0.0495(10) Uani 1 4 d .
C13 C 0.2527(3) 0.2653(7) 0.26190(17) 0.0501(10) Uani 1 4 d .
C14 C 0.1706(3) 0.2563(8) 0.21708(19) 0.0577(11) Uani 1 4 d .
C15 C 0.4108(3) 0.0942(6) 0.31979(16) 0.0470(9) Uani 1 4 d .
C16 C 0.4212(3) -0.0956(7) 0.36045(17) 0.0531(10) Uani 1 4 d .
C17 C 0.4954(3) -0.0904(7) 0.40970(18) 0.0583(11) Uani 1 4 d .
C18 C 0.5611(3) 0.0997(7) 0.41888(18) 0.0573(11) Uani 1 4 d .
C19 C 0.5520(3) 0.2867(7) 0.37874(19) 0.0558(10) Uani 1 4 d .
C20 C 0.4773(3) 0.2856(7) 0.32958(18) 0.0519(10) Uani 1 4 d .
C21 C 0.0824(12) 0.118(4) 0.0680(6) 0.056(4) Uani 0.357(17) 4 d .
C22 C -0.1132(11) -0.042(4) 0.1452(8) 0.071(6) Uani 0.357(17) 4 d .
H6A H 0.12607 0.55892 0.00601 0.1602 Uiso 1 4 calc R
H6B H 0.10062 0.33926 -0.03678 0.1602 Uiso 1 4 calc R
H7 H 0.25469 0.35219 -0.06957 0.0928 Uiso 1 4 calc R
H8A H 0.29043 0.74501 0.00064 0.1280 Uiso 1 4 calc R
H8B H 0.35679 0.65077 -0.05417 0.1280 Uiso 1 4 calc R
H16 H 0.37718 -0.22801 0.35406 0.0637 Uiso 1 4 calc R
H17 H 0.50127 -0.21811 0.43746 0.0700 Uiso 1 4 calc R
H18 H 0.61238 0.10186 0.45264 0.0688 Uiso 1 4 calc R
H19 H 0.59745 0.41678 0.38498 0.0669 Uiso 1 4 calc R
H20 H 0.47123 0.41531 0.30245 0.0623 Uiso 1 4 calc R
H1A H -0.15373 -0.16044 0.15713 0.0844 Uiso 0.643(17) 4 calc R
H4A H 0.04412 0.38598 0.09632 0.0728 Uiso 0.643(17) 4 calc R
H4B H 0.00161 0.18881 0.04916 0.0728 Uiso 0.643(17) 4 calc R
H2A H -0.05996 0.13786 0.16397 0.1423 Uiso 0.643(17) 4 calc R
H2B H -0.00946 -0.02458 0.19714 0.1423 Uiso 0.357(17) 4 calc R
H3A H 0.07911 -0.08807 0.10666 0.0948 Uiso 0.643(17) 4 calc R
H3B H 0.07931 -0.10942 0.12095 0.0948 Uiso 0.357(17) 4 calc R
H5A H 0.21034 0.31506 0.07577 0.0928 Uiso 0.643(17) 4 calc R
H5B H 0.17396 0.09976 0.03321 0.0928 Uiso 0.643(17) 4 calc R
H5C H 0.21348 0.15287 0.04239 0.0928 Uiso 0.357(17) 4 calc R
H5D H 0.17582 0.36472 0.08028 0.0928 Uiso 0.357(17) 4 calc R
H21A H 0.09109 -0.0352 0.04804 0.0666 Uiso 0.357(17) 4 calc R
H21B H 0.01555 0.1805 0.04959 0.0666 Uiso 0.357(17) 4 calc R
H22A H -0.14202 -0.17769 0.16203 0.0855 Uiso 0.357(17) 4 calc R
H1B H -0.05314 -0.28443 0.19535 0.0844 Uiso 0.643(17) 4 calc R
H22B H -0.15618 0.06218 0.12058 0.0855 Uiso 0.357(17) 4 calc R

loop_
_atom_site_aniso_label
_atom_site_aniso_U_11
_atom_site_aniso_U_22
_atom_site_aniso_U_33
_atom_site_aniso_U_12
_atom_site_aniso_U_13
_atom_site_aniso_U_23
F1 0.0744(18) 0.0775(18) 0.0566(15) -0.0139(13) 0.0163(12) -0.0101(12)
F2 0.0658(15) 0.0560(14) 0.0592(14) 0.0046(11) 0.0201(11) -0.0008(10)
F3 0.0604(15) 0.0566(14) 0.0650(14) 0.0085(11) 0.0183(11) 0.0004(10)
F4 0.0546(15) 0.087(2) 0.0742(16) 0.0154(13) 0.0159(12) 0.0150(13)
C1 0.061(5) 0.071(6) 0.081(6) -0.002(4) 0.018(4) 0.014(4)
C2 0.071(4) 0.199(7) 0.084(4) -0.061(4) -0.001(3) 0.047(4)
C3 0.059(3) 0.122(4) 0.057(3) -0.009(3) 0.012(2) 0.012(3)
C4 0.050(4) 0.073(6) 0.060(5) 0.009(4) 0.011(3) 0.010(4)
C5 0.058(3) 0.119(4) 0.057(3) -0.004(3) 0.015(2) 0.002(3)
C6 0.076(4) 0.218(9) 0.105(5) -0.042(5) -0.002(3) 0.081(5)
C7 0.074(3) 0.096(4) 0.065(3) -0.006(3) 0.026(2) -0.006(3)
C8 0.097(4) 0.087(4) 0.134(5) -0.012(4) 0.000(4) 0.009(4)
C9 0.049(2) 0.082(3) 0.050(2) -0.007(2) 0.0163(17) 0.007(2)
C10 0.066(3) 0.060(3) 0.047(2) -0.007(2) 0.0218(19) -0.0016(18)
C11 0.050(2) 0.056(2) 0.048(2) 0.0002(18) 0.0171(17) 0.0046(17)
C12 0.050(2) 0.052(2) 0.049(2) 0.0008(17) 0.0174(17) 0.0055(17)
C13 0.055(2) 0.048(2) 0.050(2) 0.0030(17) 0.0182(18) 0.0011(17)
C14 0.050(2) 0.069(3) 0.057(2) 0.005(2) 0.0191(19) 0.010(2)
C15 0.048(2) 0.047(2) 0.049(2) 0.0023(16) 0.0199(16) -0.0013(16)
C16 0.060(2) 0.048(2) 0.055(2) 0.0022(18) 0.0204(19) 0.0033(17)
C17 0.069(3) 0.057(3) 0.050(2) 0.007(2) 0.011(2) 0.0044(18)
C18 0.053(2) 0.063(3) 0.057(2) 0.007(2) 0.0111(19) -0.0036(19)
C19 0.056(2) 0.053(2) 0.060(2) 0.0020(18) 0.014(2) -0.0022(19)
C20 0.055(2) 0.049(2) 0.055(2) 0.0000(18) 0.0205(18) 0.0008(17)
C21 0.050(8) 0.061(10) 0.054(8) 0.002(7) -0.005(6) 0.012(7)
C22 0.066(9) 0.085(13) 0.069(10) -0.009(8) 0.035(7) -0.012(8)

loop_
_atom_type_symbol
_atom_type_description
_atom_type_scat_dispersion_real
_atom_type_scat_dispersion_imag
_atom_type_scat_source
C C 0.0181 0.0091
;
International Tables for Crystallography
(Vol. C, Tables 4.2.6.8 and 6.1.1.4)
;
H H 0.0000 0.0000
;
International Tables for Crystallography
(Vol. C, Table 6.1.1.4)
;
F F 0.0727 0.0534
;
International Tables for Crystallography
(Vol. C, Tables 4.2.6.8 and 6.1.1.4)
;

loop_
_geom_angle_atom_site_label_1
_geom_angle_atom_site_label_2
_geom_angle_atom_site_label_3
_geom_angle
_geom_angle_publ_flag
C1 C2 C3 147.6(9) yes
C3 C2 C22 145.5(10) yes
C2 C3 C4 120.3(5) yes
C2 C3 C9 113.3(4) yes
C2 C3 C21 131.7(7) yes
C4 C3 C9 115.6(5) yes
C9 C3 C21 115.0(7) yes
C3 C4 C5 117.8(7) yes
C4 C5 C6 121.3(6) yes
C6 C5 C21 133.6(7) yes
C5 C6 C7 125.8(5) yes
C6 C7 C8 127.1(6) yes
C3 C9 C10 123.6(4) yes
C3 C9 C14 121.6(4) yes
C10 C9 C14 114.8(4) yes
F1 C10 C9 119.1(3) yes
F1 C10 C11 118.0(4) yes
C9 C10 C11 122.9(4) yes
F2 C11 C10 117.6(3) yes
F2 C11 C12 119.9(3) yes
C10 C11 C12 122.6(4) yes
C11 C12 C13 114.5(3) yes
C11 C12 C15 123.1(3) yes
C13 C12 C15 122.3(3) yes
F3 C13 C12 119.2(3) yes
F3 C13 C14 118.0(3) yes
C12 C13 C14 122.8(4) yes
F4 C14 C9 120.4(3) yes
F4 C14 C13 117.2(4) yes
C9 C14 C13 122.4(4) yes
C12 C15 C16 119.9(3) yes
C12 C15 C20 121.1(3) yes
C16 C15 C20 118.9(3) yes
C15 C16 C17 120.2(4) yes
C16 C17 C18 120.4(4) yes
C17 C18 C19 119.8(4) yes
C18 C19 C20 120.5(4) yes
C15 C20 C19 120.1(4) yes
C3 C21 C5 131.5(12) yes
C2 C1 H1A 120.003 no
C2 C1 H1B 120.002 no
H1A C1 H1B 119.995 no
C1 C2 H2A 106.213 no
C3 C2 H2A 106.217 no
C3 C2 H2B 107.268 no
C22 C2 H2B 107.261 no
C2 C3 H3A 101.088 no
C2 C3 H3B 90.558 no
C4 C3 H3A 101.082 no
C9 C3 H3A 101.085 no
C9 C3 H3B 90.561 no
C21 C3 H3B 90.561 no
C3 C4 H4A 107.840 no
C3 C4 H4B 107.847 no
C5 C4 H4A 107.843 no
C5 C4 H4B 107.842 no
H4A C4 H4B 107.172 no
C4 C5 H5A 106.985 no
C4 C5 H5B 106.986 no
C6 C5 H5A 106.996 no
C6 C5 H5B 106.999 no
C6 C5 H5C 103.814 no
C6 C5 H5D 103.804 no
C21 C5 H5C 103.803 no
C21 C5 H5D 103.797 no
H5A C5 H5B 106.745 no
H5C C5 H5D 105.378 no
C5 C6 H6A 105.860 no
C5 C6 H6B 105.859 no
C7 C6 H6A 105.864 no
C7 C6 H6B 105.873 no
H6A C6 H6B 106.229 no
C6 C7 H7 116.427 no
C8 C7 H7 116.439 no
C7 C8 H8A 119.997 no
C7 C8 H8B 119.999 no
H8A C8 H8B 120.004 no
C15 C16 H16 119.905 no
C17 C16 H16 119.913 no
C16 C17 H17 119.791 no
C18 C17 H17 119.778 no
C17 C18 H18 120.097 no
C19 C18 H18 120.095 no
C18 C19 H19 119.737 no
C20 C19 H19 119.759 no
C15 C20 H20 119.938 no
C19 C20 H20 119.925 no
C3 C21 H21A 104.378 no
C3 C21 H21B 104.376 no
C5 C21 H21A 104.366 no
C5 C21 H21B 104.370 no
H21A C21 H21B 105.592 no
C2 C22 H22A 120.011 no
C2 C22 H22B 120.000 no
H22A C22 H22B 119.990 no

loop_
_geom_bond_atom_site_label_1
_geom_bond_atom_site_label_2
_geom_bond_distance
_geom_bond_publ_flag
F1 C10 1.349(5) yes
F2 C11 1.354(5) yes
F3 C13 1.356(4) yes
F4 C14 1.348(5) yes
C1 C2 1.212(13) yes
C2 C3 1.418(8) yes
C2 C22 1.139(15) yes
C3 C4 1.464(12) yes
C3 C9 1.518(6) yes
C3 C21 1.425(16) yes
C4 C5 1.499(10) yes
C5 C6 1.422(9) yes
C5 C21 1.357(18) yes
C6 C7 1.430(8) yes
C7 C8 1.268(8) yes
C9 C10 1.384(6) yes
C9 C14 1.391(6) yes
C10 C11 1.381(5) yes
C11 C12 1.391(5) yes
C12 C13 1.390(5) yes
C12 C15 1.475(5) yes
C13 C14 1.383(5) yes
C15 C16 1.404(5) yes
C15 C20 1.397(5) yes
C16 C17 1.381(5) yes
C17 C18 1.383(6) yes
C18 C19 1.383(6) yes
C19 C20 1.384(5) yes
C1 H1A 0.950 no
C1 H1B 0.950 no
C2 H2A 0.950 no
C2 H2B 0.950 no
C3 H3A 1.000 no
C3 H3B 1.000 no
C4 H4A 0.990 no
C4 H4B 0.990 no
C5 H5A 0.990 no
C5 H5B 0.990 no
C5 H5C 0.990 no
C5 H5D 0.990 no
C6 H6A 0.990 no
C6 H6B 0.990 no
C7 H7 0.950 no
C8 H8A 0.950 no
C8 H8B 0.950 no
C16 H16 0.950 no
C17 H17 0.950 no
C18 H18 0.950 no
C19 H19 0.950 no
C20 H20 0.950 no
C21 H21A 0.990 no
C21 H21B 0.990 no
C22 H22A 0.950 no
C22 H22B 0.950 no

loop_
_geom_contact_atom_site_label_1
_geom_contact_atom_site_label_2
_geom_contact_distance
_geom_contact_publ_flag
_geom_contact_site_symmetry_2
F1 F2 2.641(3) no .
F1 C3 2.881(6) no .
F1 C14 3.584(5) no .
F1 C21 3.279(17) no .
F2 C13 3.596(4) no .
F2 C15 2.873(4) no .
F2 C16 3.076(4) no .
F3 F4 2.635(3) no .
F3 C11 3.593(5) no .
F3 C15 2.840(4) no .
F3 C20 3.025(4) no .
F4 C2 3.209(8) no .
F4 C3 2.872(6) no .
F4 C4 3.226(9) no .
F4 C10 3.591(5) no .
C1 C9 3.394(10) no .
C2 C10 3.450(7) no .
C2 C14 3.170(8) no .
C4 C10 3.553(10) no .
C4 C14 3.237(9) no .
C5 C8 3.412(9) no .
C5 C9 3.036(6) no .
C9 C12 2.880(5) no .
C9 C22 3.592(15) no .
C10 C13 2.714(5) no .
C10 C21 3.259(16) no .
C11 C14 2.719(6) no .
C11 C16 3.141(5) no .
C13 C16 3.582(5) no .
C13 C20 3.152(5) no .
C14 C21 3.467(15) no .
C15 C18 2.787(5) no .
C16 C19 2.771(6) no .
C17 C20 2.774(6) no .
C21 C22 3.33(2) no .
F1 F4 3.007(4) no 1_545
F1 C5 3.477(6) no 1_545
F1 C14 3.288(5) no 1_545
F2 F2 3.019(3) no 2_655
F2 F3 2.989(3) no 1_545
F2 C13 3.337(4) no 1_545
F2 C15 3.568(4) no 2_655
F2 C16 3.449(5) no 2_655
F2 C20 3.547(4) no 1_545
F2 C20 3.436(5) no 2_645
F3 F2 2.989(3) no 1_565
F3 C1 3.289(10) no 2_565
F3 C7 3.589(5) no 4_565
F3 C11 3.287(5) no 1_565
F3 C16 3.546(4) no 1_565
F4 F1 3.007(4) no 1_565
F4 F4 3.127(3) no 2_555
F4 C1 3.409(10) no 1_565
F4 C1 3.447(10) no 2_565
F4 C10 3.376(5) no 1_565
C1 F3 3.289(10) no 2_545
C1 F4 3.409(10) no 1_545
C1 F4 3.447(10) no 2_545
C5 F1 3.477(6) no 1_565
C7 F3 3.589(5) no 4_564
C10 F4 3.376(5) no 1_545
C11 F3 3.287(5) no 1_545
C13 F2 3.337(4) no 1_565
C13 C22 3.363(19) no 2_555
C14 F1 3.288(5) no 1_565
C15 F2 3.568(4) no 2_655
C16 F2 3.449(5) no 2_655
C16 F3 3.546(4) no 1_545
C20 F2 3.547(4) no 1_565
C20 F2 3.436(5) no 2_665
C22 C13 3.363(19) no 2_555
F1 H3A 2.3080 no .
F1 H3B 2.1939 no .
F1 H5B 3.2335 no .
F1 H5C 3.2664 no .
F1 H21A 2.9457 no .
F2 H16 2.8161 no .
F3 H20 2.8060 no .
F4 H4A 2.6909 no .
F4 H2A 2.8248 no .
F4 H2B 2.9678 no .
F4 H5D 3.2757 no .
C1 H4B 3.5886 no .
C1 H3A 2.6691 no .
C2 H4A 2.7788 no .
C2 H4B 2.6378 no .
C2 H21A 2.9438 no .
C2 H21B 2.6578 no .
C3 H1A 3.2195 no .
C3 H5A 2.7497 no .
C3 H5B 2.6734 no .
C3 H5C 2.9050 no .
C3 H5D 2.5691 no .
C3 H22A 3.1568 no .
C3 H1B 2.9631 no .
C3 H22B 2.8571 no .
C4 H6A 2.6688 no .
C4 H6B 2.7372 no .
C4 H2A 2.6086 no .
C5 H7 3.0264 no .
C5 H8A 3.4910 no .
C5 H3A 2.6309 no .
C5 H3B 2.9016 no .
C6 H8A 2.6252 no .
C6 H8B 3.2626 no .
C6 H4A 2.7931 no .
C6 H4B 2.7224 no .
C6 H21A 2.9333 no .
C6 H21B 2.6132 no .
C7 H5A 2.7164 no .
C7 H5B 2.7777 no .
C7 H5C 2.5445 no .
C7 H5D 2.8817 no .
C8 H6A 2.5208 no .
C8 H6B 3.0904 no .
C8 H5A 3.2659 no .
C8 H5C 3.4193 no .
C8 H5D 3.4205 no .
C9 H4A 2.8063 no .
C9 H4B 3.3443 no .
C9 H2A 2.8498 no .
C9 H2B 2.3515 no .
C9 H5A 2.7297 no .
C9 H5B 3.1626 no .
C9 H5C 3.1180 no .
C9 H5D 2.6968 no .
C9 H21A 2.9206 no .
C9 H21B 3.2356 no .
C9 H1B 3.4918 no .
C10 H2B 3.2703 no .
C10 H3A 2.4810 no .
C10 H3B 2.3130 no .
C10 H5A 3.2758 no .
C10 H5B 3.4534 no .
C10 H5C 3.3451 no .
C10 H5D 3.4616 no .
C10 H21A 3.3348 no .
C11 H16 2.9694 no .
C12 H16 2.6535 no .
C12 H20 2.6694 no .
C13 H20 3.0213 no .
C14 H4A 3.0814 no .
C14 H2A 3.1856 no .
C14 H2B 2.8376 no .
C14 H3A 3.2616 no .
C14 H3B 3.1244 no .
C14 H5A 3.2300 no .
C14 H5D 3.0901 no .
C15 H17 3.2709 no .
C15 H19 3.2661 no .
C16 H18 3.2556 no .
C16 H20 3.2726 no .
C17 H19 3.2504 no .
C18 H16 3.2549 no .
C18 H20 3.2581 no .
C19 H17 3.2506 no .
C20 H16 3.2714 no .
C20 H18 3.2592 no .
C21 H6A 2.9435 no .
C21 H6B 2.6656 no .
C21 H2B 3.3016 no .
C21 H22B 3.4384 no .
C22 H3B 2.6435 no .
C22 H21A 3.5807 no .
C22 H21B 3.0962 no .
H6A H7 2.7448 no .
H6A H8A 2.4023 no .
H6A H8B 3.4440 no .
H6A H4A 2.5513 no .
H6A H4B 2.8796 no .
H6A H5A 2.2743 no .
H6A H5B 2.7431 no .
H6A H5C 2.6676 no .
H6A H5D 2.0304 no .
H6A H21A 3.5526 no .
H6A H21B 2.8152 no .
H6B H7 2.2009 no .
H6B H8A 3.4257 no .
H6B H4A 3.1108 no .
H6B H4B 2.5464 no .
H6B H5A 2.7439 no .
H6B H5B 2.2068 no .
H6B H5C 2.4152 no .
H6B H5D 2.6750 no .
H6B H21A 2.8502 no .
H6B H21B 2.4703 no .
H7 H8A 2.7366 no .
H7 H8B 2.1657 no .
H7 H5A 3.3230 no .
H7 H5B 2.9663 no .
H7 H5C 2.8200 no .
H7 H5D 3.5610 no .
H8A H5A 3.1920 no .
H8A H5D 3.2465 no .
H16 H17 2.3266 no .
H17 H18 2.3315 no .
H18 H19 2.3310 no .
H19 H20 2.3294 no .
H1A H2A 2.0901 no .
H1A H3A 3.3583 no .
H4A H2A 2.5437 no .
H4A H3A 2.7460 no .
H4A H5A 2.2913 no .
H4A H5B 2.8161 no .
H4B H2A 2.7488 no .
H4B H3A 2.2059 no .
H4B H5A 2.8168 no .
H4B H5B 2.3615 no .
H2A H3A 2.6448 no .
H2A H1B 2.5039 no .
H2B H3B 2.1878 no .
H2B H21B 3.5064 no .
H2B H22A 2.0190 no .
H2B H22B 2.4718 no .
H3A H5A 2.9829 no .
H3A H5B 2.3874 no .
H3A H1B 2.9535 no .
H3B H5C 2.9831 no .
H3B H5D 3.1487 no .
H3B H21A 1.6860 no .
H3B H21B 2.3753 no .
H3B H22A 3.1307 no .
H3B H22B 3.2182 no .
H5C H21A 1.9351 no .
H5C H21B 2.6030 no .
H5D H21A 2.6008 no .
H5D H21B 2.3742 no .
H21B H22B 2.9342 no .
F1 H6A 3.2973 no 1_545
F1 H8A 3.2768 no 1_545
F1 H19 2.9460 no 2_645
F1 H4A 3.1871 no 1_545
F1 H5A 2.7476 no 1_545
F1 H5D 2.5211 no 1_545
F2 H19 3.1072 no 2_645
F2 H20 2.6390 no 1_545
F2 H20 2.7350 no 2_645
F3 H7 3.0604 no 4_565
F3 H8B 3.3559 no 4_565
F3 H16 2.6275 no 1_565
F3 H1A 2.8053 no 2_565
F3 H2A 3.2470 no 2_555
F3 H22A 2.7712 no 2_565
F3 H1B 3.0639 no 2_565
F3 H22B 3.1345 no 2_555
F4 H2A 3.2082 no 2_555
F4 H2B 3.4307 no 1_565
F4 H2B 3.4921 no 2_555
F4 H3B 3.3615 no 1_565
F4 H22A 3.4945 no 2_565
F4 H1B 2.5828 no 1_565
F4 H1B 2.6569 no 2_565
C1 H6B 3.1014 no 3_555
C1 H7 3.1912 no 3_555
C1 H4A 3.5426 no 1_545
C1 H1B 3.3715 no 2_555
C2 H6B 3.2903 no 3_555
C2 H2B 3.2612 no 2_555
C4 H6A 3.1543 no 3_565
C4 H6B 3.2969 no 3_565
C5 H18 3.1671 no 2_655
C5 H19 3.5542 no 2_655
C6 H4A 3.3115 no 3_565
C6 H4B 3.1517 no 3_565
C6 H21A 3.5267 no 1_565
C6 H21B 3.3015 no 3_565
C7 H16 3.3725 no 4_554
C7 H18 3.2672 no 2_655
C7 H1A 3.2331 no 3_555
C7 H22A 3.3118 no 3_555
C7 H22B 3.5950 no 3_555
C7 H22B 3.3990 no 3_565
C8 H17 3.2370 no 2_665
C8 H18 3.6000 no 2_655
C8 H18 3.3095 no 2_665
C8 H19 3.5589 no 2_655
C8 H5B 3.4963 no 1_565
C8 H22B 3.1358 no 3_565
C11 H1A 3.5218 no 2_555
C11 H22A 3.5563 no 2_555
C12 H1A 3.2636 no 2_555
C12 H22A 3.3640 no 2_555
C12 H22B 3.4777 no 2_555
C13 H1A 3.3468 no 2_555
C13 H2A 3.2125 no 2_555
C13 H22A 3.4282 no 2_555
C13 H22B 3.2091 no 2_555
C14 H2A 3.1909 no 2_555
C14 H2B 3.3683 no 2_555
C15 H8B 3.2770 no 4_565
C16 H7 3.1457 no 4_555
C16 H8B 3.3166 no 4_565
C16 H20 3.1626 no 1_545
C16 H1A 3.4861 no 2_555
C17 H7 3.5420 no 4_555
C17 H8A 3.3885 no 2_645
C17 H8B 3.2338 no 4_565
C17 H18 3.4724 no 3_656
C17 H19 3.1783 no 1_545
C18 H8A 3.2092 no 2_645
C18 H8B 3.1261 no 4_565
C18 H17 3.4187 no 3_656
C18 H5A 3.2106 no 2_655
C18 H5B 3.5064 no 2_655
C18 H5C 2.9899 no 2_655
C19 H8B 3.0879 no 4_565
C19 H16 3.5900 no 1_565
C19 H17 3.2025 no 1_565
C19 H5A 3.1611 no 2_655
C19 H5C 3.4468 no 2_655
C19 H5D 3.5971 no 2_655
C20 H8B 3.1594 no 4_565
C20 H16 3.1334 no 1_565
C20 H20 3.1434 no 2_655
C21 H6A 3.5368 no 1_545
C21 H6A 3.5426 no 3_565
C21 H6B 3.5535 no 3_555
C21 H21A 3.2775 no 3_555
C21 H21B 3.2567 no 3_555
C22 H6B 2.9506 no 3_555
C22 H7 2.9488 no 3_555
C22 H16 3.5985 no 2_555
H6A F1 3.2973 no 1_565
H6A C4 3.1543 no 3_565
H6A C21 3.5368 no 1_565
H6A C21 3.5426 no 3_565
H6A H6A 3.3362 no 3_565
H6A H6B 3.1484 no 3_565
H6A H4A 3.0198 no 3_565
H6A H4B 2.4317 no 3_565
H6A H3A 3.1033 no 1_565
H6A H3B 3.2697 no 1_565
H6A H5B 3.1904 no 1_565
H6A H21A 2.5505 no 1_565
H6A H21B 2.5815 no 3_565
H6A H22B 3.5842 no 3_565
H6B C1 3.1014 no 3_555
H6B C2 3.2903 no 3_555
H6B C4 3.2969 no 3_565
H6B C21 3.5535 no 3_555
H6B C22 2.9506 no 3_555
H6B H6A 3.1484 no 3_565
H6B H1A 2.9904 no 3_555
H6B H4A 2.6909 no 3_565
H6B H4B 3.2916 no 3_555
H6B H4B 3.0018 no 3_565
H6B H3A 3.0316 no 3_555
H6B H3B 3.1295 no 3_555
H6B H21A 3.0290 no 3_555
H6B H21B 3.3258 no 3_555
H6B H21B 3.1268 no 3_565
H6B H22A 3.0135 no 3_555
H6B H1B 3.5079 no 3_555
H6B H22B 3.0738 no 3_555
H7 F3 3.0604 no 4_564
H7 C1 3.1912 no 3_555
H7 C16 3.1457 no 4_554
H7 C17 3.5420 no 4_554
H7 C22 2.9488 no 3_555
H7 H16 2.5344 no 4_554
H7 H17 3.2895 no 4_554
H7 H18 3.2876 no 2_655
H7 H1A 2.4809 no 3_555
H7 H22A 2.5910 no 3_555
H7 H22B 2.8645 no 3_555
H8A F1 3.2768 no 1_565
H8A C17 3.3885 no 2_665
H8A C18 3.2092 no 2_665
H8A H17 2.9211 no 2_665
H8A H18 2.5580 no 2_665
H8A H19 3.3579 no 2_655
H8A H5B 2.6689 no 1_565
H8A H5C 2.7280 no 1_565
H8A H21A 3.1534 no 1_565
H8A H22B 3.2398 no 3_565
H8B F3 3.3559 no 4_564
H8B C15 3.2770 no 4_564
H8B C16 3.3166 no 4_564
H8B C17 3.2338 no 4_564
H8B C18 3.1261 no 4_564
H8B C19 3.0879 no 4_564
H8B C20 3.1594 no 4_564
H8B H16 3.1763 no 4_554
H8B H17 3.1092 no 2_665
H8B H17 3.1185 no 4_554
H8B H18 3.4085 no 2_665
H8B H19 3.5514 no 4_564
H8B H22B 3.3000 no 3_565
H16 F3 2.6275 no 1_545
H16 C7 3.3725 no 4_555
H16 C19 3.5900 no 1_545
H16 C20 3.1334 no 1_545
H16 C22 3.5985 no 2_555
H16 H7 2.5344 no 4_555
H16 H8B 3.1763 no 4_555
H16 H19 3.5220 no 1_545
H16 H20 2.6850 no 1_545
H16 H1A 2.9213 no 2_555
H16 H22A 3.0612 no 2_555
H16 H22B 3.4136 no 2_555
H17 C8 3.2370 no 2_645
H17 C18 3.4187 no 3_656
H17 C19 3.2025 no 1_545
H17 H7 3.2895 no 4_555
H17 H8A 2.9211 no 2_645
H17 H8B 3.1092 no 2_645
H17 H8B 3.1185 no 4_555
H17 H18 3.0382 no 3_656
H17 H19 2.7442 no 1_545
H18 C5 3.1671 no 2_655
H18 C7 3.2672 no 2_655
H18 C8 3.3095 no 2_645
H18 C8 3.6000 no 2_655
H18 C17 3.4724 no 3_656
H18 H7 3.2876 no 2_655
H18 H8A 2.5580 no 2_645
H18 H8B 3.4085 no 2_645
H18 H17 3.0382 no 3_656
H18 H5A 2.7364 no 2_655
H18 H5B 2.7689 no 2_655
H18 H5C 2.2781 no 2_655
H18 H5D 3.2832 no 2_655
H19 F1 2.9460 no 2_665
H19 F2 3.1072 no 2_665
H19 C5 3.5542 no 2_655
H19 C8 3.5589 no 2_655
H19 C17 3.1783 no 1_565
H19 H8A 3.3579 no 2_655
H19 H8B 3.5514 no 4_565
H19 H16 3.5220 no 1_565
H19 H17 2.7442 no 1_565
H19 H5A 2.6308 no 2_655
H19 H5C 3.1798 no 2_655
H19 H5D 2.9907 no 2_655
H20 F2 2.6390 no 1_565
H20 F2 2.7350 no 2_665
H20 C16 3.1626 no 1_565
H20 C20 3.1434 no 2_655
H20 H16 2.6850 no 1_565
H20 H20 2.5040 no 2_655
H1A F3 2.8053 no 2_545
H1A C7 3.2331 no 3_555
H1A C11 3.5218 no 2_555
H1A C12 3.2636 no 2_555
H1A C13 3.3468 no 2_555
H1A C16 3.4861 no 2_555
H1A H6B 2.9904 no 3_555
H1A H7 2.4809 no 3_555
H1A H16 2.9213 no 2_555
H4A F1 3.1871 no 1_565
H4A C1 3.5426 no 1_565
H4A C6 3.3115 no 3_565
H4A H6A 3.0198 no 3_565
H4A H6B 2.6909 no 3_565
H4A H3A 3.0375 no 1_565
H4A H1B 3.2348 no 1_565
H4B C6 3.1517 no 3_565
H4B H6A 2.4317 no 3_565
H4B H6B 3.2916 no 3_555
H4B H6B 3.0018 no 3_565
H4B H4B 3.0542 no 3_555
H4B H3A 3.5426 no 3_555
H4B H5B 3.2270 no 3_555
H2A F3 3.2470 no 2_555
H2A F4 3.2082 no 2_555
H2A C13 3.2125 no 2_555
H2A C14 3.1909 no 2_555
H2A H1B 3.3644 no 1_565
H2B F4 3.4307 no 1_545
H2B F4 3.4921 no 2_555
H2B C2 3.2612 no 2_555
H2B C14 3.3683 no 2_555
H2B H2B 2.3225 no 2_555
H3A H6A 3.1033 no 1_545
H3A H6B 3.0316 no 3_555
H3A H4A 3.0375 no 1_545
H3A H4B 3.5426 no 3_555
H3B F4 3.3615 no 1_545
H3B H6A 3.2697 no 1_545
H3B H6B 3.1295 no 3_555
H3B H5D 3.4051 no 1_545
H5A F1 2.7476 no 1_565
H5A C18 3.2106 no 2_655
H5A C19 3.1611 no 2_655
H5A H18 2.7364 no 2_655
H5A H19 2.6308 no 2_655
H5B C8 3.4963 no 1_545
H5B C18 3.5064 no 2_655
H5B H6A 3.1904 no 1_545
H5B H8A 2.6689 no 1_545
H5B H18 2.7689 no 2_655
H5B H4B 3.2270 no 3_555
H5C C18 2.9899 no 2_655
H5C C19 3.4468 no 2_655
H5C H8A 2.7280 no 1_545
H5C H18 2.2781 no 2_655
H5C H19 3.1798 no 2_655
H5D F1 2.5211 no 1_565
H5D C19 3.5971 no 2_655
H5D H18 3.2832 no 2_655
H5D H19 2.9907 no 2_655
H5D H3B 3.4051 no 1_565
H21A C6 3.5267 no 1_545
H21A C21 3.2775 no 3_555
H21A H6A 2.5505 no 1_545
H21A H6B 3.0290 no 3_555
H21A H8A 3.1534 no 1_545
H21A H21A 3.0477 no 3_555
H21A H21B 2.5817 no 3_555
H21B C6 3.3015 no 3_565
H21B C21 3.2567 no 3_555
H21B H6A 2.5815 no 3_565
H21B H6B 3.3258 no 3_555
H21B H6B 3.1268 no 3_565
H21B H21A 2.5817 no 3_555
H21B H21B 3.0027 no 3_555
H22A F3 2.7712 no 2_545
H22A F4 3.4945 no 2_545
H22A C7 3.3118 no 3_555
H22A C11 3.5563 no 2_555
H22A C12 3.3640 no 2_555
H22A C13 3.4282 no 2_555
H22A H6B 3.0135 no 3_555
H22A H7 2.5910 no 3_555
H22A H16 3.0612 no 2_555
H1B F3 3.0639 no 2_545
H1B F4 2.5828 no 1_545
H1B F4 2.6569 no 2_545
H1B C1 3.3715 no 2_555
H1B H6B 3.5079 no 3_555
H1B H4A 3.2348 no 1_545
H1B H2A 3.3644 no 1_545
H1B H1B 2.6598 no 2_555
H22B F3 3.1345 no 2_555
H22B C7 3.5950 no 3_555
H22B C7 3.3990 no 3_565
H22B C8 3.1358 no 3_565
H22B C12 3.4777 no 2_555
H22B C13 3.2091 no 2_555
H22B H6A 3.5842 no 3_565
H22B H6B 3.0738 no 3_555
H22B H7 2.8645 no 3_555
H22B H8A 3.2398 no 3_565
H22B H8B 3.3000 no 3_565
H22B H16 3.4136 no 2_555

loop_
_geom_torsion_atom_site_label_1
_geom_torsion_atom_site_label_2
_geom_torsion_atom_site_label_3
_geom_torsion_atom_site_label_4
_geom_torsion
_geom_torsion_publ_flag
C1 C2 C3 C4 130.2(12) no
C1 C2 C3 C9 -87.1(13) no
C1 C2 C3 C21 95.0(14) no
C22 C2 C3 C4 38(3) no
C22 C2 C3 C9 -180(2) no
C22 C2 C3 C21 2(3) no
C2 C3 C4 C5 -168.7(6) no
C2 C3 C9 C10 105.2(6) no
C2 C3 C9 C14 -72.4(7) no
C2 C3 C21 C5 151.3(13) no
C4 C3 C9 C10 -110.2(7) no
C4 C3 C9 C14 72.2(7) no
C9 C3 C4 C5 49.4(9) no
C4 C3 C21 C5 72(2) no
C21 C3 C4 C5 -46.8(14) no
C9 C3 C21 C5 -27(2) no
C21 C3 C9 C10 -76.5(10) no
C21 C3 C9 C14 105.9(10) no
C3 C4 C5 C6 174.2(6) no
C3 C4 C5 C21 50.2(7) no
C4 C5 C6 C7 174.8(7) no
C4 C5 C21 C3 -68.8(18) no
C6 C5 C21 C3 -146.8(12) no
C21 C5 C6 C7 -149.9(12) no
C5 C6 C7 C8 -93.1(9) no
C3 C9 C10 F1 3.2(6) no
C3 C9 C10 C11 -174.8(4) no
C3 C9 C14 F4 -2.0(6) no
C3 C9 C14 C13 176.1(4) no
C10 C9 C14 F4 -179.8(4) no
C10 C9 C14 C13 -1.7(6) no
C14 C9 C10 F1 -179.0(3) no
C14 C9 C10 C11 3.0(6) no
F1 C10 C11 F2 0.9(5) no
F1 C10 C11 C12 -180.0(3) no
C9 C10 C11 F2 178.9(4) no
C9 C10 C11 C12 -2.0(6) no
F2 C11 C12 C13 178.6(3) no
F2 C11 C12 C15 -4.7(6) no
C10 C11 C12 C13 -0.5(6) no
C10 C11 C12 C15 176.2(3) no
C11 C12 C13 F3 178.7(3) no
C11 C12 C13 C14 1.8(5) no
C11 C12 C15 C16 -55.9(5) no
C11 C12 C15 C20 126.1(4) no
C13 C12 C15 C16 120.6(4) no
C13 C12 C15 C20 -57.4(5) no
C15 C12 C13 F3 1.9(6) no
C15 C12 C13 C14 -175.0(3) no
F3 C13 C14 F4 0.5(5) no
F3 C13 C14 C9 -177.6(3) no
C12 C13 C14 F4 177.5(3) no
C12 C13 C14 C9 -0.7(6) no
C12 C15 C16 C17 -177.2(3) no
C12 C15 C20 C19 177.9(3) no
C16 C15 C20 C19 -0.1(6) no
C20 C15 C16 C17 0.9(6) no
C15 C16 C17 C18 -1.1(6) no
C16 C17 C18 C19 0.5(6) no
C17 C18 C19 C20 0.3(6) no
C18 C19 C20 C15 -0.5(6) no
